data_7153376
loop_
_publ_author_name
'Salma, Yahya'
'Ballereau, St\'ephanie'
'Maaliki, Carine'
'Ladeira, Sonia'
'Andrieu-Abadie, Nathalie'
'G\'enisson, Yves'

_publ_section_title
;
 Flexible and enantioselective access to jaspine B and biologically active
 chain-modified analogues thereof.
;
_journal_issue 14
_journal_name_full 'Organic &amp; biomolecular chemistry'
_journal_page_first 3227
_journal_page_last 3243
_journal_paper_doi 10.1039/c004218h
_journal_volume 8
_journal_year 2010
_chemical_absolute_configuration syn
_chemical_compound_source 'synthesis as described'
_chemical_formula_moiety 'C15 H17 N O4'
_chemical_formula_sum 'C15 H17 N O4'
_chemical_formula_weight 275.3
_chemical_name_systematic
;
?
;
_space_group_IT_number 4
_symmetry_cell_setting monoclinic
_symmetry_Int_Tables_number 4
_symmetry_space_group_name_Hall 'P 2yb'
_symmetry_space_group_name_H-M 'P 1 21 1'
_atom_sites_solution_hydrogens geom
_atom_sites_solution_primary direct
_atom_sites_solution_secondary difmap
_cell_angle_alpha 90
_cell_angle_beta 110.523(3)
_cell_angle_gamma 90
_cell_formula_units_Z 2
_cell_length_a 4.5326(2)
_cell_length_b 25.9051(12)
_cell_length_c 6.2404(3)
_cell_measurement_reflns_used 1851
_cell_measurement_temperature 193(2)
_cell_measurement_theta_max 22.95
_cell_measurement_theta_min 3.15
_cell_measurement_wavelength 0.71073
_cell_volume 686.23(6)
_computing_cell_refinement 'Bruker SMART'
_computing_data_collection 'Bruker SMART'
_computing_data_reduction 'Bruker SAINT'
_computing_molecular_graphics 'Ortep-3 for Windows (Farrugia, 1997)'
_computing_publication_material 'WinGX publication routines (Farrugia, 1999)'
_computing_structure_refinement 'SHELXL-97 (Sheldrick, 2008)'
_computing_structure_solution 'SIR92 (Giacovazzo et al, 1993)'
_diffrn_ambient_temperature 193(2)
_diffrn_measured_fraction_theta_full 0.949
_diffrn_measured_fraction_theta_max 0.917
_diffrn_measurement_device_type 'CCD area detector'
_diffrn_measurement_method 'phi and omega scans'
_diffrn_radiation_monochromator graphite
_diffrn_radiation_probe x-ray
_diffrn_radiation_source 'fine-focus sealed tube'
_diffrn_radiation_type MoK\a
_diffrn_radiation_wavelength 0.71073
_diffrn_reflns_av_R_equivalents 0.0548
_diffrn_reflns_av_unetI/netI 0.046
_diffrn_reflns_limit_h_max 6
_diffrn_reflns_limit_h_min -5
_diffrn_reflns_limit_k_max 32
_diffrn_reflns_limit_k_min -34
_diffrn_reflns_limit_l_max 8
_diffrn_reflns_limit_l_min -8
_diffrn_reflns_number 7458
_diffrn_reflns_theta_full 26.3
_diffrn_reflns_theta_max 29.09
_diffrn_reflns_theta_min 1.57
_exptl_absorpt_coefficient_mu 0.097
_exptl_absorpt_correction_T_max 0.994
_exptl_absorpt_correction_T_min 0.972
_exptl_absorpt_correction_type multi-scan
_exptl_absorpt_process_details 'SADABS (Bruker-AXS)'
_exptl_crystal_colour colourless
_exptl_crystal_density_diffrn 1.332
_exptl_crystal_density_method 'not measured'
_exptl_crystal_description plate
_exptl_crystal_F_000 292
_exptl_crystal_size_max 0.24
_exptl_crystal_size_mid 0.16
_exptl_crystal_size_min 0.06
_refine_diff_density_max 0.185
_refine_diff_density_min -0.206
_refine_diff_density_rms 0.048
_refine_ls_extinction_method none
_refine_ls_goodness_of_fit_ref 1.061
_refine_ls_hydrogen_treatment constr
_refine_ls_matrix_type full
_refine_ls_number_parameters 182
_refine_ls_number_reflns 1727
_refine_ls_number_restraints 1
_refine_ls_restrained_S_all 1.06
_refine_ls_R_factor_all 0.0741
_refine_ls_R_factor_gt 0.0475
_refine_ls_shift/su_max 0
_refine_ls_shift/su_mean 0
_refine_ls_structure_factor_coef Fsqd
_refine_ls_weighting_details 'calc w=1/[\s^2^(Fo^2^)+(0.0503P)^2^+0.1843P] where P=(Fo^2^+2Fc^2^)/3'
_refine_ls_weighting_scheme calc
_refine_ls_wR_factor_gt 0.1006
_refine_ls_wR_factor_ref 0.1144
_reflns_number_gt 1310
_reflns_number_total 1727
_reflns_threshold_expression >2sigma(I)
_cod_data_source_file c004218h.txt
_cod_data_source_block 20
_cod_original_cell_volume 686.23(5)
_cod_original_sg_symbol_H-M 'P 21'
_cod_database_code 7153376

loop_
_symmetry_equiv_pos_as_xyz
'x, y, z'
'-x, y+1/2, -z'

loop_
_atom_site_label
_atom_site_type_symbol
_atom_site_fract_x
_atom_site_fract_y
_atom_site_fract_z
_atom_site_U_iso_or_equiv
_atom_site_adp_type
_atom_site_occupancy
_atom_site_symmetry_multiplicity
_atom_site_calc_flag
_atom_site_refinement_flags
O3 O 0.5493(6) 0.28527(9) 0.4438(4) 0.0347(6) Uani 1 1 d .
O4 O 0.8929(6) 0.34684(9) 0.8723(4) 0.0340(6) Uani 1 1 d .
O1 O 0.1297(7) 0.01424(9) 0.8189(5) 0.0439(7) Uani 1 1 d .
N1 N 0.7624(7) 0.23231(10) 0.7374(5) 0.0304(7) Uani 1 1 d .
O2 O 0.8436(8) 0.21937(10) 0.3965(5) 0.0487(8) Uani 1 1 d .
C8 C 0.9225(9) 0.18671(13) 0.8602(6) 0.0339(8) Uani 1 1 d .
H8A H 1.0347 0.196 1.0186 0.041 Uiso 1 1 calc R
H8B H 1.0771 0.1755 0.795 0.041 Uiso 1 1 calc R
C5 C 0.7048(8) 0.14231(12) 0.8533(6) 0.0284(7) Uani 1 1 d .
C13 C 0.5931(9) 0.35825(13) 0.7030(6) 0.0319(8) Uani 1 1 d .
H13 H 0.4633 0.3765 0.7754 0.038 Uiso 1 1 calc R
C2 C 0.3236(9) 0.05656(14) 0.8437(6) 0.0341(8) Uani 1 1 d .
C7 C 0.5121(10) 0.07667(13) 1.0505(6) 0.0358(9) Uani 1 1 d .
H7 H 0.5134 0.0619 1.1866 0.043 Uiso 1 1 calc R
C9 C 0.7301(10) 0.24228(13) 0.5181(6) 0.0331(8) Uani 1 1 d .
C10 C 0.4480(9) 0.30523(13) 0.6219(6) 0.0309(8) Uani 1 1 d .
H10 H 0.218 0.3057 0.5764 0.037 Uiso 1 1 calc R
C4 C 0.5078(9) 0.12174(14) 0.6459(6) 0.0340(8) Uani 1 1 d .
H4 H 0.5028 0.1367 0.5093 0.041 Uiso 1 1 calc R
C14 C 0.6382(11) 0.39207(14) 0.5225(6) 0.0410(9) Uani 1 1 d .
H14 H 0.7909 0.3825 0.4622 0.049 Uiso 1 1 calc R
C6 C 0.7018(9) 0.11954(14) 1.0546(6) 0.0335(8) Uani 1 1 d .
H6 H 0.8285 0.1331 1.1946 0.04 Uiso 1 1 calc R
C11 C 0.6037(8) 0.26973(12) 0.8311(5) 0.0274(7) Uani 1 1 d .
H11 H 0.4494 0.2538 0.888 0.033 Uiso 1 1 calc R
C3 C 0.3200(10) 0.07936(13) 0.6409(6) 0.0361(8) Uani 1 1 d .
H3 H 0.1905 0.066 0.5012 0.043 Uiso 1 1 calc R
C12 C 0.8299(10) 0.30598(13) 1.0067(6) 0.0349(9) Uani 1 1 d .
H12A H 0.7331 0.3195 1.1113 0.042 Uiso 1 1 calc R
H12B H 1.0226 0.2881 1.0943 0.042 Uiso 1 1 calc R
C1 C 0.1625(13) -0.01405(16) 1.0222(8) 0.0535(12) Uani 1 1 d .
H1A H 0.3809 -0.0218 1.1015 0.08 Uiso 1 1 calc R
H1B H 0.0449 -0.0456 0.9826 0.08 Uiso 1 1 calc R
H1C H 0.0838 0.0063 1.1192 0.08 Uiso 1 1 calc R
C15 C 0.4768(12) 0.43432(17) 0.4435(8) 0.0560(12) Uani 1 1 d .
H15A H 0.3222 0.445 0.5001 0.067 Uiso 1 1 calc R
H15B H 0.5169 0.4536 0.331 0.067 Uiso 1 1 calc R

loop_
_atom_site_aniso_label
_atom_site_aniso_U_11
_atom_site_aniso_U_22
_atom_site_aniso_U_33
_atom_site_aniso_U_23
_atom_site_aniso_U_13
_atom_site_aniso_U_12
O3 0.0472(18) 0.0329(13) 0.0210(11) 0.0003(9) 0.0084(12) -0.0016(11)
O4 0.0386(16) 0.0328(13) 0.0289(12) -0.0019(10) 0.0098(12) -0.0063(11)
O1 0.055(2) 0.0339(14) 0.0410(15) 0.0019(12) 0.0148(15) -0.0131(12)
N1 0.0375(19) 0.0288(15) 0.0268(14) 0.0019(11) 0.0136(15) 0.0007(12)
O2 0.078(2) 0.0407(15) 0.0405(14) -0.0064(12) 0.0371(16) -0.0040(14)
C8 0.032(2) 0.0338(18) 0.0348(19) 0.0021(15) 0.0098(18) -0.0001(15)
C5 0.027(2) 0.0287(17) 0.0303(18) -0.0002(13) 0.0111(17) 0.0043(13)
C13 0.036(2) 0.0319(19) 0.0293(17) 0.0002(14) 0.0132(18) 0.0003(14)
C2 0.038(2) 0.0303(18) 0.0342(19) 0.0011(15) 0.0128(18) 0.0004(15)
C7 0.046(3) 0.0361(19) 0.0269(17) 0.0035(14) 0.0153(18) 0.0008(16)
C9 0.044(2) 0.0303(18) 0.0268(17) -0.0030(14) 0.0147(18) -0.0078(15)
C10 0.029(2) 0.0324(17) 0.0313(18) 0.0040(14) 0.0103(18) 0.0018(14)
C4 0.043(2) 0.0336(18) 0.0263(18) 0.0025(15) 0.0128(18) 0.0026(15)
C14 0.053(3) 0.037(2) 0.0350(19) 0.0001(16) 0.018(2) -0.0047(18)
C6 0.039(2) 0.0334(18) 0.0282(18) -0.0022(14) 0.0115(18) 0.0014(15)
C11 0.029(2) 0.0296(17) 0.0266(16) 0.0003(13) 0.0137(16) -0.0008(13)
C3 0.043(2) 0.0343(19) 0.0276(17) -0.0025(15) 0.0074(18) -0.0040(16)
C12 0.050(3) 0.0349(18) 0.0224(16) -0.0023(14) 0.0152(18) -0.0022(16)
C1 0.068(3) 0.045(2) 0.047(2) 0.0085(19) 0.020(3) -0.014(2)
C15 0.066(4) 0.045(2) 0.052(3) 0.010(2) 0.014(3) -0.001(2)

loop_
_atom_type_symbol
_atom_type_description
_atom_type_scat_dispersion_real
_atom_type_scat_dispersion_imag
_atom_type_scat_source
C C 0.0033 0.0016 'International Tables Vol C Tables 4.2.6.8 and 6.1.1.4'
H H 0 0 'International Tables Vol C Tables 4.2.6.8 and 6.1.1.4'
N N 0.0061 0.0033 'International Tables Vol C Tables 4.2.6.8 and 6.1.1.4'
O O 0.0106 0.006 'International Tables Vol C Tables 4.2.6.8 and 6.1.1.4'

loop_
_geom_angle_atom_site_label_1
_geom_angle_atom_site_label_2
_geom_angle_atom_site_label_3
_geom_angle
C9 O3 C10 110.3(2)
C13 O4 C12 104.6(3)
C2 O1 C1 116.4(3)
C9 N1 C11 112.9(3)
C9 N1 C8 123.1(3)
C11 N1 C8 123.9(2)
N1 C8 C5 113.8(3)
N1 C8 H8A 108.8
C5 C8 H8A 108.8
N1 C8 H8B 108.8
C5 C8 H8B 108.8
H8A C8 H8B 107.7
C6 C5 C4 118.0(3)
C6 C5 C8 120.7(3)
C4 C5 C8 121.2(3)
O4 C13 C14 109.4(3)
O4 C13 C10 104.2(3)
C14 C13 C10 115.7(3)
O4 C13 H13 109.1
C14 C13 H13 109.1
C10 C13 H13 109.1
C7 C2 O1 124.6(3)
C7 C2 C3 119.9(3)
O1 C2 C3 115.6(3)
C2 C7 C6 119.5(3)
C2 C7 H7 120.2
C6 C7 H7 120.2
O2 C9 N1 128.5(3)
O2 C9 O3 121.6(3)
N1 C9 O3 109.9(3)
O3 C10 C13 111.2(3)
O3 C10 C11 105.2(2)
C13 C10 C11 103.8(3)
O3 C10 H10 112.1
C13 C10 H10 112.1
C11 C10 H10 112.1
C3 C4 C5 120.9(3)
C3 C4 H4 119.6
C5 C4 H4 119.6
C15 C14 C13 124.4(4)
C15 C14 H14 117.8
C13 C14 H14 117.8
C5 C6 C7 121.3(3)
C5 C6 H6 119.3
C7 C6 H6 119.3
N1 C11 C12 113.4(3)
N1 C11 C10 101.6(2)
C12 C11 C10 103.4(3)
N1 C11 H11 112.5
C12 C11 H11 112.5
C10 C11 H11 112.5
C4 C3 C2 120.4(4)
C4 C3 H3 119.8
C2 C3 H3 119.8
O4 C12 C11 104.7(3)
O4 C12 H12A 110.8
C11 C12 H12A 110.8
O4 C12 H12B 110.8
C11 C12 H12B 110.8
H12A C12 H12B 108.9
O1 C1 H1A 109.5
O1 C1 H1B 109.5
H1A C1 H1B 109.5
O1 C1 H1C 109.5
H1A C1 H1C 109.5
H1B C1 H1C 109.5
C14 C15 H15A 120
C14 C15 H15B 120
H15A C15 H15B 120

loop_
_geom_bond_atom_site_label_1
_geom_bond_atom_site_label_2
_geom_bond_distance
O3 C9 1.364(4)
O3 C10 1.439(4)
O4 C13 1.430(5)
O4 C12 1.440(4)
O1 C2 1.379(4)
O1 C1 1.427(5)
N1 C9 1.349(4)
N1 C11 1.447(4)
N1 C8 1.456(4)
O2 C9 1.211(4)
C8 C5 1.506(5)
C8 H8A 0.97
C8 H8B 0.97
C5 C6 1.392(4)
C5 C4 1.395(5)
C13 C14 1.496(5)
C13 C10 1.530(5)
C13 H13 0.98
C2 C7 1.376(5)
C2 C3 1.392(5)
C7 C6 1.399(5)
C7 H7 0.93
C10 C11 1.550(5)
C10 H10 0.98
C4 C3 1.383(5)
C4 H4 0.93
C14 C15 1.313(6)
C14 H14 0.93
C6 H6 0.93
C11 C12 1.532(5)
C11 H11 0.98
C3 H3 0.93
C12 H12A 0.97
C12 H12B 0.97
C1 H1A 0.96
C1 H1B 0.96
C1 H1C 0.96
C15 H15A 0.93
C15 H15B 0.93
